data_4509740
loop_
_publ_author_name
'Santra, Ramkinkar'
'Biradha, Kumar'

_publ_section_title
;
 Two-Dimensional Organic Brick-Wall Layers as Hosts for the Inclusion and
 Study of Aromatics Ensembles: Acid&#x2212;Pyridine and
 Acid&#x2212;Carbonyl Synthons for Multicomponent Materials
;
_journal_issue 11
_journal_name_full 'Crystal Growth &amp; Design'
_journal_page_first 4969
_journal_paper_doi 10.1021/cg900759e
_journal_volume 9
_journal_year 2009
_chemical_formula_sum 'C37 H32 N2 O7'
_chemical_formula_weight 616.65
_chemical_name_systematic
; 
 ? 
;
_space_group_IT_number 11
_symmetry_cell_setting monoclinic
_symmetry_space_group_name_Hall '-P 2yb'
_symmetry_space_group_name_H-M 'P 1 21/m 1'
_atom_sites_solution_hydrogens geom
_atom_sites_solution_primary direct
_atom_sites_solution_secondary difmap
_audit_creation_method SHELXL-97
_cell_angle_alpha 90.00
_cell_angle_beta 104.890(7)
_cell_angle_gamma 90.00
_cell_formula_units_Z 2
_cell_length_a 14.198(3)
_cell_length_b 6.8688(17)
_cell_length_c 17.257(4)
_cell_measurement_reflns_used 3477
_cell_measurement_temperature 293(2)
_cell_measurement_theta_max 26.26
_cell_measurement_theta_min 1.48
_cell_volume 1626.4(7)
_computing_structure_refinement 'SHELXL-97 (Sheldrick, 1997)'
_computing_structure_solution 'SHELXS-97 (Sheldrick, 1990)'
_diffrn_ambient_temperature 293(2)
_diffrn_measured_fraction_theta_full 0.970
_diffrn_measured_fraction_theta_max 0.970
_diffrn_measurement_device_type 'Bruker CCD APEX-2'
_diffrn_measurement_method hemisphere
_diffrn_radiation_monochromator graphite
_diffrn_radiation_source 'fine-focus sealed tube'
_diffrn_radiation_type MoK\a
_diffrn_radiation_wavelength 0.71073
_diffrn_reflns_av_R_equivalents 0.0776
_diffrn_reflns_av_sigmaI/netI 0.0642
_diffrn_reflns_limit_h_max 15
_diffrn_reflns_limit_h_min -17
_diffrn_reflns_limit_k_max 8
_diffrn_reflns_limit_k_min -8
_diffrn_reflns_limit_l_max 21
_diffrn_reflns_limit_l_min -21
_diffrn_reflns_number 19944
_diffrn_reflns_theta_full 26.26
_diffrn_reflns_theta_max 26.26
_diffrn_reflns_theta_min 1.48
_exptl_absorpt_coefficient_mu 0.088
_exptl_absorpt_correction_T_max 0.991
_exptl_absorpt_correction_T_min 0.985
_exptl_absorpt_correction_type empirical
_exptl_absorpt_process_details sadabs
_exptl_crystal_colour yellow
_exptl_crystal_density_diffrn 1.259
_exptl_crystal_density_meas ?
_exptl_crystal_density_method 'not measured'
_exptl_crystal_description 'rectangular blocks'
_exptl_crystal_F_000 648
_exptl_crystal_size_max 0.20
_exptl_crystal_size_mid 0.14
_exptl_crystal_size_min 0.10
_refine_diff_density_max 0.325
_refine_diff_density_min -0.361
_refine_diff_density_rms 0.061
_refine_ls_extinction_method none
_refine_ls_goodness_of_fit_ref 1.121
_refine_ls_hydrogen_treatment mixed
_refine_ls_matrix_type full
_refine_ls_number_parameters 226
_refine_ls_number_reflns 3477
_refine_ls_number_restraints 0
_refine_ls_restrained_S_all 1.121
_refine_ls_R_factor_all 0.1185
_refine_ls_R_factor_gt 0.0738
_refine_ls_shift/su_max 0.108
_refine_ls_shift/su_mean 0.004
_refine_ls_structure_factor_coef Fsqd
_refine_ls_weighting_details 'calc w=1/[\s^2^(Fo^2^)+(0.1000P)^2^+0.0000P] where P=(Fo^2^+2Fc^2^)/3'
_refine_ls_weighting_scheme calc
_refine_ls_wR_factor_gt 0.1957
_refine_ls_wR_factor_ref 0.2114
_reflns_number_gt 1907
_reflns_number_total 3477
_reflns_threshold_expression >2sigma(I)
_cod_data_source_file cg900759esup1.cif
_cod_data_source_block 7
_cod_depositor_comments
;
The following automatic conversions were performed:

'_exptl_crystal_density_meas' value 'not measured' was changed to '?'
- the value is perceived as not measured.

Automatic conversion script
Id: cif_fix_values 3008 2015-01-20 13:52:24Z robertas 
;
_cod_original_sg_symbol_H-M P2(1)/m
_cod_database_code 4509740

loop_
_symmetry_equiv_pos_as_xyz
'x, y, z'
'-x, y+1/2, -z'
'-x, -y, -z'
'x, -y-1/2, z'

loop_
_atom_site_label
_atom_site_type_symbol
_atom_site_fract_x
_atom_site_fract_y
_atom_site_fract_z
_atom_site_U_iso_or_equiv
_atom_site_adp_type
_atom_site_occupancy
_atom_site_symmetry_multiplicity
_atom_site_calc_flag
_atom_site_refinement_flags
N11 N 0.4859(3) 0.2500 -0.03016(19) 0.0762(11) Uani 1 2 d S
C11 C 0.3908(5) 0.2500 -0.0354(3) 0.142(3) Uani 1 2 d S
H11 H 0.3483 0.2500 -0.0864 0.171 Uiso 1 2 calc SR
C12 C 0.3516(4) 0.2500 0.0286(2) 0.143(3) Uani 1 2 d S
H12 H 0.2842 0.2500 0.0201 0.171 Uiso 1 2 calc SR
C13 C 0.4081(3) 0.2500 0.10388(18) 0.0548(9) Uani 1 2 d S
C14 C 0.5046(3) 0.2500 0.1094(2) 0.0820(14) Uani 1 2 d S
H14 H 0.5488 0.2500 0.1596 0.098 Uiso 1 2 calc SR
C15 C 0.5384(4) 0.2500 0.0414(3) 0.0848(14) Uani 1 2 d S
H15 H 0.6056 0.2500 0.0486 0.102 Uiso 1 2 calc SR
C16 C 0.3762(3) 0.2500 0.17918(18) 0.0522(9) Uani 1 2 d S
H16 H 0.4266 0.2500 0.2259 0.063 Uiso 1 2 calc SR
N21 N -0.0146(2) 0.2500 0.5157(2) 0.0680(9) Uani 1 2 d S
C21 C -0.0429(3) 0.2500 0.4369(3) 0.0950(16) Uani 1 2 d S
H21 H -0.1094 0.2500 0.4126 0.114 Uiso 1 2 calc SR
C22 C 0.0204(3) 0.2500 0.3882(3) 0.0921(16) Uani 1 2 d S
H22 H -0.0040 0.2500 0.3328 0.110 Uiso 1 2 calc SR
C23 C 0.1172(3) 0.2500 0.42060(19) 0.0554(9) Uani 1 2 d S
C24 C 0.1475(3) 0.2500 0.5040(2) 0.0934(17) Uani 1 2 d S
H24 H 0.2137 0.2500 0.5297 0.112 Uiso 1 2 calc SR
C25 C 0.0799(3) 0.2500 0.5483(3) 0.0948(17) Uani 1 2 d S
H25 H 0.1019 0.2500 0.6040 0.114 Uiso 1 2 calc SR
C26 C 0.1944(2) 0.2500 0.37753(19) 0.0506(9) Uani 1 2 d S
H26 H 0.2574 0.2500 0.4106 0.061 Uiso 1 2 calc SR
O31 O 0.36092(17) 0.2500 0.32999(12) 0.0668(8) Uani 1 2 d S
C31 C 0.2853(3) 0.2500 0.27797(17) 0.0492(9) Uani 1 2 d S
C32 C 0.1894(2) 0.2500 0.29957(19) 0.0510(9) Uani 1 2 d S
C33 C 0.0962(3) 0.2500 0.2322(2) 0.0765(13) Uani 1 2 d S
C34 C 0.1106(4) 0.3625(10) 0.1561(3) 0.0783(18) Uani 0.50 1 d P
C35 C 0.1926(3) 0.2500 0.1278(2) 0.0808(14) Uani 1 2 d S
C36 C 0.2868(3) 0.2500 0.19087(18) 0.0530(9) Uani 1 2 d S
O1 O -0.60820(19) 0.2500 0.54370(14) 0.0844(10) Uani 1 2 d S
O2 O -0.50331(19) 0.2500 0.46726(14) 0.0855(11) Uani 1 2 d S
H2O H -0.552(3) 0.2500 0.432(2) 0.050 Uiso 1 2 d S
O3 O -0.16404(19) 0.2500 0.57139(17) 0.0791(9) Uani 1 2 d S
H3O H -0.071(2) 0.2500 0.5554(18) 0.050 Uiso 1 2 d S
O4 O -0.0910(2) 0.2500 0.70086(19) 0.0883(10) Uani 1 2 d S
O5 O -0.3148(2) 0.2500 0.89070(14) 0.0868(10) Uani 1 2 d S
O6 O -0.4701(2) 0.2500 0.83465(15) 0.0846(9) Uani 1 2 d S
H6O H -0.471(2) 0.2500 0.9047(19) 0.050 Uiso 1 2 d S
C1 C -0.4362(2) 0.2500 0.60562(17) 0.0493(9) Uani 1 2 d S
C2 C -0.3454(2) 0.2500 0.59460(19) 0.0534(9) Uani 1 2 d S
H2 H -0.3372 0.2500 0.5428 0.064 Uiso 1 2 calc SR
C3 C -0.2646(2) 0.2500 0.65921(19) 0.0545(9) Uani 1 2 d S
C4 C -0.2775(3) 0.2500 0.73685(19) 0.0558(9) Uani 1 2 d S
H4 H -0.2235 0.2500 0.7809 0.067 Uiso 1 2 calc SR
C5 C -0.3687(3) 0.2500 0.74817(17) 0.0504(9) Uani 1 2 d S
C6 C -0.4488(2) 0.2500 0.68327(18) 0.0522(9) Uani 1 2 d S
H6 H -0.5112 0.2500 0.6911 0.063 Uiso 1 2 calc SR
C7 C -0.5265(3) 0.2500 0.53728(18) 0.0589(10) Uani 1 2 d S
C8 C -0.1633(3) 0.2500 0.6466(2) 0.0588(10) Uani 1 2 d S
C9 C -0.3821(3) 0.2500 0.8328(2) 0.0576(10) Uani 1 2 d S

loop_
_atom_site_aniso_label
_atom_site_aniso_U_11
_atom_site_aniso_U_22
_atom_site_aniso_U_33
_atom_site_aniso_U_23
_atom_site_aniso_U_13
_atom_site_aniso_U_12
N11 0.119(3) 0.076(2) 0.0466(19) 0.000 0.045(2) 0.000
C11 0.119(5) 0.283(9) 0.031(2) 0.000 0.028(3) 0.000
C12 0.087(4) 0.309(9) 0.037(2) 0.000 0.026(2) 0.000
C13 0.077(3) 0.060(2) 0.0333(16) 0.000 0.0257(17) 0.000
C14 0.074(3) 0.138(4) 0.041(2) 0.000 0.029(2) 0.000
C15 0.083(3) 0.121(4) 0.065(3) 0.000 0.045(2) 0.000
C16 0.059(2) 0.069(2) 0.0307(15) 0.000 0.0163(15) 0.000
N21 0.044(2) 0.090(3) 0.081(2) 0.000 0.0343(17) 0.000
C21 0.039(3) 0.163(5) 0.089(3) 0.000 0.028(2) 0.000
C22 0.033(2) 0.182(5) 0.065(2) 0.000 0.0185(19) 0.000
C23 0.044(2) 0.080(3) 0.0486(19) 0.000 0.0241(16) 0.000
C24 0.043(2) 0.187(5) 0.053(2) 0.000 0.0173(18) 0.000
C25 0.053(3) 0.185(5) 0.059(2) 0.000 0.036(2) 0.000
C26 0.0361(19) 0.072(2) 0.0461(17) 0.000 0.0145(14) 0.000
O31 0.0426(15) 0.127(2) 0.0327(12) 0.000 0.0132(11) 0.000
C31 0.049(2) 0.069(2) 0.0295(15) 0.000 0.0103(15) 0.000
C32 0.042(2) 0.065(2) 0.0468(18) 0.000 0.0142(15) 0.000
C33 0.042(2) 0.132(4) 0.051(2) 0.000 0.0030(17) 0.000
C34 0.061(4) 0.124(5) 0.046(3) -0.004(3) 0.007(2) 0.030(3)
C35 0.070(3) 0.131(4) 0.0354(18) 0.000 0.0032(18) 0.000
C36 0.052(2) 0.074(3) 0.0338(16) 0.000 0.0113(15) 0.000
O1 0.0375(17) 0.170(3) 0.0480(14) 0.000 0.0143(12) 0.000
O2 0.0468(17) 0.178(3) 0.0308(12) 0.000 0.0083(11) 0.000
O3 0.0525(17) 0.117(2) 0.0787(19) 0.000 0.0366(14) 0.000
O4 0.0438(17) 0.121(3) 0.094(2) 0.000 0.0071(16) 0.000
O5 0.112(2) 0.112(2) 0.0313(13) 0.000 0.0100(15) 0.000
O6 0.093(2) 0.132(3) 0.0406(14) 0.000 0.0378(14) 0.000
C1 0.0315(18) 0.084(3) 0.0352(15) 0.000 0.0128(13) 0.000
C2 0.045(2) 0.083(3) 0.0367(16) 0.000 0.0185(15) 0.000
C3 0.042(2) 0.076(3) 0.0469(18) 0.000 0.0131(15) 0.000
C4 0.046(2) 0.077(3) 0.0392(17) 0.000 0.0015(15) 0.000
C5 0.060(2) 0.063(2) 0.0291(15) 0.000 0.0145(15) 0.000
C6 0.044(2) 0.078(3) 0.0410(17) 0.000 0.0223(15) 0.000
C7 0.041(2) 0.105(3) 0.0370(17) 0.000 0.0198(15) 0.000
C8 0.040(2) 0.076(3) 0.064(2) 0.000 0.0183(18) 0.000
C9 0.072(3) 0.068(3) 0.0356(18) 0.000 0.0192(19) 0.000

loop_
_atom_type_symbol
_atom_type_description
_atom_type_scat_dispersion_real
_atom_type_scat_dispersion_imag
_atom_type_scat_source
C C 0.0033 0.0016 'International Tables Vol C Tables 4.2.6.8 and 6.1.1.4'
H H 0.0000 0.0000 'International Tables Vol C Tables 4.2.6.8 and 6.1.1.4'
N N 0.0061 0.0033 'International Tables Vol C Tables 4.2.6.8 and 6.1.1.4'
O O 0.0106 0.0060 'International Tables Vol C Tables 4.2.6.8 and 6.1.1.4'

loop_
_geom_angle_atom_site_label_1
_geom_angle_atom_site_label_2
_geom_angle_atom_site_label_3
_geom_angle
_geom_angle_site_symmetry_1
_geom_angle_site_symmetry_3
C11 N11 C15 113.6(4) . .
N11 C11 C12 124.4(5) . .
C13 C12 C11 121.3(5) . .
C14 C13 C12 114.4(3) . .
C14 C13 C16 118.2(3) . .
C12 C13 C16 127.4(4) . .
C13 C14 C15 120.7(4) . .
N11 C15 C14 125.7(5) . .
C36 C16 C13 130.5(3) . .
C25 N21 C21 116.7(3) . .
N21 C21 C22 123.8(4) . .
C21 C22 C23 120.2(4) . .
C24 C23 C22 116.2(3) . .
C24 C23 C26 116.7(3) . .
C22 C23 C26 127.1(3) . .
C25 C24 C23 120.1(4) . .
N21 C25 C24 123.0(4) . .
C32 C26 C23 131.1(3) . .
O31 C31 C32 120.3(3) . .
O31 C31 C36 120.2(3) . .
C32 C31 C36 119.5(3) . .
C26 C32 C33 125.7(3) . .
C26 C32 C31 115.8(3) . .
C33 C32 C31 118.5(3) . .
C32 C33 C34 111.2(3) . 4_565
C32 C33 C34 111.2(3) . .
C34 C33 C34 58.5(5) 4_565 .
C33 C34 C35 106.3(4) . .
C33 C34 C34 60.7(2) . 4_565
C35 C34 C34 60.6(3) . 4_565
C36 C35 C34 111.7(3) . 4_565
C36 C35 C34 111.7(3) . .
C34 C35 C34 58.8(5) 4_565 .
C16 C36 C35 126.8(3) . .
C16 C36 C31 114.1(3) . .
C35 C36 C31 119.1(3) . .
C2 C1 C6 119.8(3) . .
C2 C1 C7 122.9(3) . .
C6 C1 C7 117.3(3) . .
C1 C2 C3 120.8(3) . .
C2 C3 C4 119.2(3) . .
C2 C3 C8 120.6(3) . .
C4 C3 C8 120.2(3) . .
C5 C4 C3 120.2(3) . .
C4 C5 C6 120.1(3) . .
C4 C5 C9 119.8(3) . .
C6 C5 C9 120.1(3) . .
C5 C6 C1 119.9(3) . .
O1 C7 O2 123.9(3) . .
O1 C7 C1 125.5(3) . .
O2 C7 C1 110.6(3) . .
O4 C8 O3 124.6(3) . .
O4 C8 C3 123.0(3) . .
O3 C8 C3 112.5(3) . .
O5 C9 O6 124.5(3) . .
O5 C9 C5 122.3(4) . .
O6 C9 C5 113.2(3) . .

loop_
_geom_bond_atom_site_label_1
_geom_bond_atom_site_label_2
_geom_bond_distance
_geom_bond_site_symmetry_2
N11 C11 1.329(7) .
N11 C15 1.268(5) .
C11 C12 1.360(6) .
C12 C13 1.340(6) .
C13 C14 1.349(6) .
C13 C16 1.482(4) .
C14 C15 1.377(5) .
C16 C36 1.335(5) .
N21 C25 1.315(6) .
N21 C21 1.315(6) .
C21 C22 1.379(6) .
C22 C23 1.344(5) .
C23 C24 1.392(5) .
C23 C26 1.473(5) .
C24 C25 1.373(5) .
C26 C32 1.329(4) .
O31 C31 1.209(4) .
C31 C32 1.501(5) .
C31 C36 1.509(4) .
C32 C33 1.521(5) .
C33 C34 1.581(7) 4_565
C33 C34 1.581(7) .
C34 C35 1.575(6) .
C34 C34 1.546(14) 4_565
C35 C36 1.492(5) .
C35 C34 1.575(6) 4_565
O1 C7 1.193(4) .
O2 C7 1.332(4) .
O3 C8 1.295(4) .
O4 C8 1.199(4) .
O5 C9 1.191(4) .
O6 C9 1.258(5) .
C1 C2 1.351(5) .
C1 C6 1.397(4) .
C1 C7 1.502(5) .
C2 C3 1.379(5) .
C3 C4 1.398(5) .
C3 C8 1.509(5) .
C4 C5 1.358(5) .
C5 C6 1.376(5) .
C5 C9 1.521(4) .
